data_7002060
loop_
_publ_author_name
'Han, Xiaoyan'
'Koh, Lip Lin'
'Weng, Zhiqiang'
'Hor, T. S. Andy'

_publ_section_title
;
 One-step formation of cyclometallated Au(III) N,S-heterocyclic
 carbene: crystallographic analysis
;
_journal_issue 35
_journal_name_full 'Dalton Transactions'
_journal_page_first 7248
_journal_paper_doi 10.1039/b909661b
_journal_year 2009
_chemical_formula_sum 'C10 H9 Au Br N S'
_chemical_formula_weight 452.12
_chemical_name_systematic
;
?
;
_space_group_IT_number 2
_symmetry_cell_setting triclinic
_symmetry_space_group_name_Hall '-P 1'
_symmetry_space_group_name_H-M 'P -1'
_atom_sites_solution_hydrogens geom
_atom_sites_solution_primary direct
_atom_sites_solution_secondary difmap
_audit_creation_method SHELXL-97
_cell_angle_alpha 92.4370(10)
_cell_angle_beta 94.8290(10)
_cell_angle_gamma 112.4620(10)
_cell_formula_units_Z 2
_cell_length_a 7.9989(6)
_cell_length_b 8.0038(6)
_cell_length_c 9.5214(7)
_cell_measurement_reflns_used 3961
_cell_measurement_temperature 223(2)
_cell_measurement_theta_max 27.46
_cell_measurement_theta_min 2.76
_cell_volume 559.48(7)
_computing_cell_refinement 'Bruker SMART'
_computing_data_collection 'Bruker SMART'
_computing_data_reduction 'Bruker SAINT'
_computing_molecular_graphics 'Bruker SHELXTL'
_computing_publication_material 'Bruker SHELXTL'
_computing_structure_refinement 'SHELXL-97 (Sheldrick, 1997)'
_computing_structure_solution 'SHELXS-97 (Sheldrick, 1990)'
_diffrn_ambient_temperature 223(2)
_diffrn_measured_fraction_theta_full 0.996
_diffrn_measured_fraction_theta_max 0.996
_diffrn_measurement_device_type 'CCD area detector'
_diffrn_measurement_method 'phi and omega scans'
_diffrn_radiation_monochromator graphite
_diffrn_radiation_source 'fine-focus sealed tube'
_diffrn_radiation_type MoK\a
_diffrn_radiation_wavelength 0.71073
_diffrn_reflns_av_R_equivalents 0.0391
_diffrn_reflns_av_sigmaI/netI 0.0429
_diffrn_reflns_limit_h_max 10
_diffrn_reflns_limit_h_min -10
_diffrn_reflns_limit_k_max 10
_diffrn_reflns_limit_k_min -10
_diffrn_reflns_limit_l_max 12
_diffrn_reflns_limit_l_min -12
_diffrn_reflns_number 7173
_diffrn_reflns_theta_full 27.49
_diffrn_reflns_theta_max 27.49
_diffrn_reflns_theta_min 2.15
_exptl_absorpt_coefficient_mu 16.863
_exptl_absorpt_correction_T_max 0.4311
_exptl_absorpt_correction_T_min 0.0809
_exptl_absorpt_correction_type multi-scan
_exptl_crystal_colour Colourless
_exptl_crystal_density_diffrn 2.684
_exptl_crystal_density_meas ?
_exptl_crystal_density_method .
_exptl_crystal_description Thin
_exptl_crystal_F_000 412
_exptl_crystal_size_max 0.30
_exptl_crystal_size_mid 0.14
_exptl_crystal_size_min 0.06
_refine_diff_density_max 2.143
_refine_diff_density_min -1.192
_refine_diff_density_rms 0.195
_refine_ls_extinction_method none
_refine_ls_goodness_of_fit_ref 1.066
_refine_ls_hydrogen_treatment mixed
_refine_ls_matrix_type full
_refine_ls_number_parameters 127
_refine_ls_number_reflns 2573
_refine_ls_number_restraints 0
_refine_ls_restrained_S_all 1.066
_refine_ls_R_factor_all 0.0363
_refine_ls_R_factor_gt 0.0331
_refine_ls_shift/su_max 0.001
_refine_ls_shift/su_mean 0.000
_refine_ls_structure_factor_coef Fsqd
_refine_ls_weighting_details 'calc w=1/[\s^2^(Fo^2^)+(0.0409P)^2^+1.5918P] where P=(Fo^2^+2Fc^2^)/3'
_refine_ls_weighting_scheme calc
_refine_ls_wR_factor_gt 0.0846
_refine_ls_wR_factor_ref 0.0860
_reflns_number_gt 2374
_reflns_number_total 2573
_reflns_threshold_expression >2sigma(I)
_cod_data_source_file b909661b.txt
_cod_data_source_block 9021
_cod_depositor_comments
;
The following automatic conversions were performed:
'_symmetry_cell_setting' value 'Triclinic' changed to 'triclinic'
according to '/home/saulius/struct/CIF-dictionaries/cif_core.dic'
dictionary named 'cif_core.dic' version 2.4.1 from
2010-06-29.

'_exptl_absorpt_correction_type' value 'Multi-scan' changed
to 'multi-scan' according to
'/home/saulius/struct/CIF-dictionaries/cif_core.dic' dictionary named
'cif_core.dic' version 2.4.1 from 2010-06-29.

Automatic conversion script
Id: cif_fix_enum 1527 2010-12-29 10:47:43Z saulius 
;
_cod_original_sg_symbol_H-M P-1
_cod_database_code 7002060

loop_
_symmetry_equiv_pos_as_xyz
'x, y, z'
'-x, -y, -z'

loop_
_atom_site_label
_atom_site_type_symbol
_atom_site_fract_x
_atom_site_fract_y
_atom_site_fract_z
_atom_site_U_iso_or_equiv
_atom_site_adp_type
_atom_site_occupancy
_atom_site_symmetry_multiplicity
_atom_site_calc_flag
_atom_site_refinement_flags
_atom_site_disorder_assembly
_atom_site_disorder_group
Au1 Au 0.58799(3) -0.07326(3) 0.74955(2) 0.03331(11) Uani 1 1 d . . .
Br1 Br 0.32161(11) -0.26237(12) 0.60181(8) 0.0499(2) Uani 1 1 d . . .
S1 S 0.7985(2) 0.0802(2) 1.05751(17) 0.0357(4) Uani 1 1 d . . .
N1 N 0.9514(7) 0.2183(8) 0.8489(6) 0.0329(12) Uani 1 1 d . . .
C1 C 0.8028(9) 0.0880(9) 0.8793(7) 0.0309(13) Uani 1 1 d . . .
C2 C 1.0746(9) 0.3211(9) 0.9639(6) 0.0315(13) Uani 1 1 d . . .
C3 C 1.2386(10) 0.4655(10) 0.9616(8) 0.0375(15) Uani 1 1 d . . .
H3 H 1.2821 0.5057 0.8754 0.045 Uiso 1 1 calc R . .
C4 C 1.3389(11) 0.5510(11) 1.0908(8) 0.0458(17) Uani 1 1 d . . .
H4 H 1.4513 0.6491 1.0919 0.055 Uiso 1 1 calc R . .
C5 C 1.2709(11) 0.4897(11) 1.2188(8) 0.0449(18) Uani 1 1 d . . .
H5 H 1.3394 0.5485 1.3046 0.054 Uiso 1 1 calc R . .
C6 C 1.1057(10) 0.3448(10) 1.2224(7) 0.0391(16) Uani 1 1 d . . .
H6 H 1.0610 0.3057 1.3085 0.047 Uiso 1 1 calc R . .
C7 C 1.0084(9) 0.2595(10) 1.0924(7) 0.0344(14) Uani 1 1 d . . .
C8 C 0.9941(10) 0.2540(10) 0.7007(7) 0.0376(15) Uani 1 1 d . . .
H8A H 1.0598 0.3845 0.6951 0.045 Uiso 1 1 calc R . .
H8B H 0.8804 0.2151 0.6376 0.045 Uiso 1 1 calc R . .
C9 C 1.1073(11) 0.1553(10) 0.6529(7) 0.0399(16) Uani 1 1 d . . .
H9 H 1.0626 0.0292 0.6593 0.048 Uiso 1 1 calc R . .
C10 C 1.2650(12) 0.2321(12) 0.6026(8) 0.0484(19) Uani 1 1 d . . .
H10A H 1.3140 0.3580 0.5946 0.058 Uiso 1 1 calc R . .
H10B H 1.3287 0.1612 0.5746 0.058 Uiso 1 1 calc R . .

loop_
_atom_site_aniso_label
_atom_site_aniso_U_11
_atom_site_aniso_U_22
_atom_site_aniso_U_33
_atom_site_aniso_U_23
_atom_site_aniso_U_13
_atom_site_aniso_U_12
Au1 0.02890(15) 0.04010(17) 0.02896(15) 0.00163(10) 0.00239(10) 0.01147(11)
Br1 0.0413(4) 0.0580(5) 0.0397(4) 0.0014(3) -0.0011(3) 0.0087(4)
S1 0.0339(9) 0.0411(9) 0.0297(7) 0.0029(7) 0.0054(6) 0.0114(7)
N1 0.027(3) 0.043(3) 0.031(3) 0.001(2) -0.001(2) 0.018(2)
C1 0.028(3) 0.038(3) 0.030(3) 0.005(3) 0.003(2) 0.016(3)
C2 0.032(3) 0.039(3) 0.029(3) 0.001(3) -0.001(2) 0.020(3)
C3 0.034(4) 0.040(4) 0.041(4) 0.001(3) 0.004(3) 0.017(3)
C4 0.044(4) 0.041(4) 0.052(4) -0.005(3) 0.006(3) 0.017(3)
C5 0.040(4) 0.052(4) 0.043(4) -0.018(3) -0.011(3) 0.024(4)
C6 0.039(4) 0.048(4) 0.031(3) 0.002(3) -0.005(3) 0.020(3)
C7 0.032(3) 0.039(4) 0.034(3) 0.002(3) 0.004(3) 0.016(3)
C8 0.034(4) 0.054(4) 0.025(3) 0.007(3) 0.005(3) 0.016(3)
C9 0.053(5) 0.042(4) 0.023(3) -0.004(3) 0.000(3) 0.018(3)
C10 0.051(5) 0.060(5) 0.038(4) -0.002(3) 0.010(3) 0.026(4)

loop_
_atom_type_symbol
_atom_type_description
_atom_type_scat_dispersion_real
_atom_type_scat_dispersion_imag
_atom_type_scat_source
C C 0.0033 0.0016 'International Tables Vol C Tables 4.2.6.8 and 6.1.1.4'
H H 0.0000 0.0000 'International Tables Vol C Tables 4.2.6.8 and 6.1.1.4'
N N 0.0061 0.0033 'International Tables Vol C Tables 4.2.6.8 and 6.1.1.4'
S S 0.1246 0.1234 'International Tables Vol C Tables 4.2.6.8 and 6.1.1.4'
Br Br -0.2901 2.4595 'International Tables Vol C Tables 4.2.6.8 and 6.1.1.4'
Au Au -2.0133 8.8022 'International Tables Vol C Tables 4.2.6.8 and 6.1.1.4'

loop_
_geom_angle_atom_site_label_1
_geom_angle_atom_site_label_2
_geom_angle_atom_site_label_3
_geom_angle
_geom_angle_site_symmetry_1
_geom_angle_site_symmetry_3
_geom_angle_publ_flag
C1 Au1 Br1 177.14(18) . . ?
C1 S1 C7 92.6(3) . . ?
C1 N1 C2 116.5(5) . . ?
C1 N1 C8 122.8(6) . . ?
C2 N1 C8 120.6(6) . . ?
N1 C1 S1 111.0(5) . . ?
N1 C1 Au1 129.0(5) . . ?
S1 C1 Au1 119.8(4) . . ?
C3 C2 N1 128.3(6) . . ?
C3 C2 C7 121.2(6) . . ?
N1 C2 C7 110.5(6) . . ?
C2 C3 C4 118.5(7) . . ?
C3 C4 C5 119.9(8) . . ?
C6 C5 C4 122.1(7) . . ?
C5 C6 C7 117.3(7) . . ?
C6 C7 C2 121.0(7) . . ?
C6 C7 S1 129.6(6) . . ?
C2 C7 S1 109.4(5) . . ?
N1 C8 C9 111.2(5) . . ?
C10 C9 C8 124.8(7) . . ?

loop_
_geom_bond_atom_site_label_1
_geom_bond_atom_site_label_2
_geom_bond_distance
_geom_bond_site_symmetry_2
_geom_bond_publ_flag
Au1 C1 1.989(7) . ?
Au1 Br1 2.3790(8) . ?
S1 C1 1.704(7) . ?
S1 C7 1.736(7) . ?
N1 C1 1.312(9) . ?
N1 C2 1.403(8) . ?
N1 C8 1.494(8) . ?
C2 C3 1.381(10) . ?
C2 C7 1.407(9) . ?
C3 C4 1.403(10) . ?
C4 C5 1.407(12) . ?
C5 C6 1.390(11) . ?
C6 C7 1.402(9) . ?
C8 C9 1.495(10) . ?
C9 C10 1.317(11) . ?

loop_
_cod_related_entry_id
_cod_related_entry_database
_cod_related_entry_code
1 ChemSpider 30652617
